data_7705981
loop_
_publ_author_name
'Cheng, Ming-Chuan'
'Lee, Gene-Hsiang'
'Lin, Tien-Sung'
'Liu, Yu-Chiao'
'Chiang, Ming-Hsi'
'Peng, Shie-Ming'

_publ_section_title
;
 A new series of heteronuclear metal strings,
 MRhRh(dpa)<sub>4</sub>Cl<sub>2</sub> and
 MRhRhM(dpa)<sub>4</sub>X<sub>2</sub>, from the reactions of
 Rh<sub>2</sub>(dpa)<sub>4</sub> with metal ions of group 7 to group 12.
;
_journal_issue 2
_journal_name_full 'Dalton transactions (Cambridge, England : 2003)'
_journal_page_first 520
_journal_page_last 534
_journal_paper_doi 10.1039/d0dt03311a
_journal_volume 50
_journal_year 2021
_chemical_formula_sum 'C44 H42 Cl2 Ir N12 O Rh2'
_chemical_formula_weight 1223.81
_space_group_crystal_system monoclinic
_space_group_IT_number 14
_space_group_name_Hall '-P 2ybc'
_space_group_name_H-M_alt 'P 1 21/c 1'
_atom_sites_solution_hydrogens geom
_audit_creation_method SHELXL-2018/3
_audit_update_record
;
2020-09-21 deposited with the CCDC.	2020-12-03 downloaded from the CCDC.
;
_cell_angle_alpha 90
_cell_angle_beta 99.5862(11)
_cell_angle_gamma 90
_cell_formula_units_Z 4
_cell_length_a 16.0711(8)
_cell_length_b 15.7264(8)
_cell_length_c 16.9371(8)
_cell_measurement_reflns_used 7427
_cell_measurement_temperature 150(2)
_cell_measurement_theta_max 27.50
_cell_measurement_theta_min 2.31
_cell_volume 4220.9(4)
_computing_cell_refinement 'Bruker SAINT'
_computing_data_collection 'Bruker SMART'
_computing_data_reduction 'Bruker SAINT'
_computing_molecular_graphics 'Bruker SHELXTL'
_computing_publication_material 'Bruker SHELXTL'
_computing_structure_refinement 'SHELXL-2018/3 (Sheldrick, 2018)'
_computing_structure_solution 'Bruker SHELXTL'
_diffrn_ambient_temperature 150(2)
_diffrn_measured_fraction_theta_full 1.000
_diffrn_measured_fraction_theta_max 0.999
_diffrn_measurement_device_type 'BRUKER SMART APEXCCD area detector'
_diffrn_measurement_method 'omega scans'
_diffrn_radiation_type MoK\a
_diffrn_radiation_wavelength 0.71073
_diffrn_reflns_av_R_equivalents 0.0513
_diffrn_reflns_av_unetI/netI 0.0530
_diffrn_reflns_Laue_measured_fraction_full 1.000
_diffrn_reflns_Laue_measured_fraction_max 0.999
_diffrn_reflns_limit_h_max 20
_diffrn_reflns_limit_h_min -20
_diffrn_reflns_limit_k_max 20
_diffrn_reflns_limit_k_min -17
_diffrn_reflns_limit_l_max 22
_diffrn_reflns_limit_l_min -22
_diffrn_reflns_number 29670
_diffrn_reflns_point_group_measured_fraction_full 1.000
_diffrn_reflns_point_group_measured_fraction_max 0.999
_diffrn_reflns_theta_full 25.242
_diffrn_reflns_theta_max 27.500
_diffrn_reflns_theta_min 1.779
_exptl_absorpt_coefficient_mu 4.097
_exptl_absorpt_correction_T_max 0.7910
_exptl_absorpt_correction_T_min 0.3281
_exptl_absorpt_correction_type multi-scan
_exptl_absorpt_process_details 'Bruker SADABS'
_exptl_crystal_colour 'dark brown'
_exptl_crystal_density_diffrn 1.926
_exptl_crystal_density_meas ?
_exptl_crystal_description plate
_exptl_crystal_F_000 2396
_exptl_crystal_size_max 0.350
_exptl_crystal_size_mid 0.300
_exptl_crystal_size_min 0.060
_refine_diff_density_max 1.689
_refine_diff_density_min -1.064
_refine_diff_density_rms 0.134
_refine_ls_extinction_method none
_refine_ls_goodness_of_fit_ref 1.038
_refine_ls_hydrogen_treatment constr
_refine_ls_matrix_type full
_refine_ls_number_parameters 562
_refine_ls_number_reflns 9683
_refine_ls_number_restraints 5
_refine_ls_restrained_S_all 1.042
_refine_ls_R_factor_all 0.0439
_refine_ls_R_factor_gt 0.0341
_refine_ls_shift/su_max 0.001
_refine_ls_shift/su_mean 0.000
_refine_ls_structure_factor_coef Fsqd
_refine_ls_weighting_details 'w=1/[\s^2^(Fo^2^)+(0.0253P)^2^+4.3345P] where P=(Fo^2^+2Fc^2^)/3'
_refine_ls_weighting_scheme calc
_refine_ls_wR_factor_gt 0.0739
_refine_ls_wR_factor_ref 0.0783
_reflns_Friedel_coverage 0.000
_reflns_number_gt 8178
_reflns_number_total 9683
_reflns_threshold_expression 'I > 2\s(I)'
_cod_data_source_file d0dt03311a2.cif
_cod_data_source_block ic17163
_cod_depositor_comments
;
The following automatic conversions were performed:

data item '_exptl_crystal_density_meas' value 'not_measured' was
changed to '?' -- the value is perceived as not measured.

Automatic conversion script
Id: cif_fix_values 7556 2019-12-06 15:28:31Z antanas 

 Adding full bibliography for 7705966--7705984.cif.
;
_cod_original_sg_symbol_H-M 'P 21/c'
_cod_database_code 7705981
_shelx_shelxl_version_number 2018/3
_shelx_space_group_comment
; 
The symmetry employed for this shelxl refinement is uniquely defined 
by the following loop, which should always be used as a source of 
symmetry information in preference to the above space-group names. 
They are only intended as comments. 
;
_shelx_estimated_absorpt_t_min 0.328
_shelx_estimated_absorpt_t_max 0.791

loop_
_space_group_symop_operation_xyz
'x, y, z'
'-x, y+1/2, -z+1/2'
'-x, -y, -z'
'x, -y-1/2, z-1/2'

loop_
_atom_site_label
_atom_site_type_symbol
_atom_site_fract_x
_atom_site_fract_y
_atom_site_fract_z
_atom_site_U_iso_or_equiv
_atom_site_adp_type
_atom_site_occupancy
_atom_site_site_symmetry_order
_atom_site_calc_flag
_atom_site_refinement_flags_posn
_atom_site_refinement_flags_adp
_atom_site_refinement_flags_occupancy
_atom_site_disorder_assembly
_atom_site_disorder_group
Ir1 Ir 0.8609(4) 1.0457(4) 0.1970(4) 0.01354(17) Uani 0.4620(11) 1 d . . P A 1
Rh1 Rh 0.6488(7) 0.9117(8) 0.3258(7) 0.01399(18) Uani 0.4620(11) 1 d . . P A 1
Ir1' Ir 0.6516(3) 0.9148(3) 0.3287(3) 0.01399(18) Uani 0.5380(11) 1 d . . P A 2
Rh1' Rh 0.8583(6) 1.0431(7) 0.1956(6) 0.01354(17) Uani 0.5380(11) 1 d . . P A 2
Rh2 Rh 0.75467(2) 0.97868(2) 0.26128(2) 0.01219(7) Uani 1 1 d . . . . .
Cl1 Cl 0.54196(7) 0.83871(7) 0.39578(6) 0.0261(2) Uani 1 1 d . . . . .
Cl2 Cl 0.97100(6) 1.11543(7) 0.12337(6) 0.0242(2) Uani 1 1 d . . . . .
N1 N 0.5773(2) 0.9136(2) 0.2157(2) 0.0169(7) Uani 1 1 d . . . . .
N2 N 0.6969(2) 0.9304(2) 0.15658(19) 0.0165(7) Uani 1 1 d . . . . .
N3 N 0.8202(2) 0.9581(2) 0.10528(19) 0.0166(7) Uani 1 1 d . . . . .
N4 N 0.7405(2) 0.9246(2) 0.43107(19) 0.0171(7) Uani 1 1 d . . . . .
N5 N 0.8129(2) 1.0256(2) 0.3668(2) 0.0178(7) Uani 1 1 d . . . . .
N6 N 0.8886(2) 1.1189(2) 0.29880(19) 0.0159(7) Uani 1 1 d . . . . .
N7 N 0.7064(2) 0.7998(2) 0.30174(19) 0.0174(7) Uani 1 1 d . . . . .
N8 N 0.8262(2) 0.8734(2) 0.28080(19) 0.0160(7) Uani 1 1 d . . . . .
N9 N 0.9405(2) 0.9539(2) 0.25474(19) 0.0159(7) Uani 1 1 d . . . . .
N10 N 0.6073(2) 1.0355(2) 0.34112(19) 0.0167(7) Uani 1 1 d . . . . .
N11 N 0.6825(2) 1.0843(2) 0.2432(2) 0.0167(7) Uani 1 1 d . . . . .
N12 N 0.7624(2) 1.1256(2) 0.14675(19) 0.0155(7) Uani 1 1 d . . . . .
C1 C 0.4927(3) 0.9183(3) 0.2108(3) 0.0223(9) Uani 1 1 d . . . . .
H1 H 0.470047 0.917749 0.259140 0.027 Uiso 1 1 calc R U . . .
C2 C 0.4376(3) 0.9239(3) 0.1397(3) 0.0283(10) Uani 1 1 d . . . . .
H2 H 0.378383 0.927575 0.138622 0.034 Uiso 1 1 calc R U . . .
C3 C 0.4714(3) 0.9241(3) 0.0698(3) 0.0272(10) Uani 1 1 d . . . . .
H3 H 0.435081 0.925692 0.019522 0.033 Uiso 1 1 calc R U . . .
C4 C 0.5568(3) 0.9220(3) 0.0727(3) 0.0232(9) Uani 1 1 d . . . . .
H4 H 0.579479 0.921833 0.024365 0.028 Uiso 1 1 calc R U . . .
C5 C 0.6116(2) 0.9200(3) 0.1469(2) 0.0164(8) Uani 1 1 d . . . . .
C6 C 0.7459(3) 0.9143(3) 0.0991(2) 0.0170(8) Uani 1 1 d . . . . .
C7 C 0.7261(3) 0.8531(3) 0.0387(2) 0.0225(9) Uani 1 1 d . . . . .
H7 H 0.674455 0.822681 0.034070 0.027 Uiso 1 1 calc R U . . .
C8 C 0.7804(3) 0.8368(3) -0.0133(3) 0.0261(10) Uani 1 1 d . . . . .
H8 H 0.766104 0.795791 -0.054571 0.031 Uiso 1 1 calc R U . . .
C9 C 0.8560(3) 0.8800(3) -0.0060(3) 0.0268(10) Uani 1 1 d . . . . .
H9 H 0.894640 0.869048 -0.041573 0.032 Uiso 1 1 calc R U . . .
C10 C 0.8739(3) 0.9389(3) 0.0535(2) 0.0205(9) Uani 1 1 d . . . . .
H10 H 0.926414 0.967902 0.059214 0.025 Uiso 1 1 calc R U . . .
C11 C 0.7368(3) 0.8729(3) 0.4932(2) 0.0236(9) Uani 1 1 d . . . . .
H11 H 0.687592 0.839264 0.492349 0.028 Uiso 1 1 calc R U . . .
C12 C 0.8001(3) 0.8657(3) 0.5579(3) 0.0294(11) Uani 1 1 d . . . . .
H12 H 0.794845 0.827776 0.600467 0.035 Uiso 1 1 calc R U . . .
C13 C 0.8715(3) 0.9148(3) 0.5599(3) 0.0307(11) Uani 1 1 d . . . . .
H13 H 0.916908 0.910473 0.603462 0.037 Uiso 1 1 calc R U . . .
C14 C 0.8758(3) 0.9697(3) 0.4981(3) 0.0242(10) Uani 1 1 d . . . . .
H14 H 0.924622 1.004114 0.499481 0.029 Uiso 1 1 calc R U . . .
C15 C 0.8099(2) 0.9765(3) 0.4328(2) 0.0182(9) Uani 1 1 d . . . . .
C16 C 0.8615(2) 1.0966(3) 0.3683(2) 0.0170(8) Uani 1 1 d . . . . .
C17 C 0.8812(3) 1.1507(3) 0.4360(3) 0.0246(10) Uani 1 1 d . . . . .
H17 H 0.860234 1.137298 0.483810 0.029 Uiso 1 1 calc R U . . .
C18 C 0.9295(3) 1.2213(3) 0.4336(3) 0.0277(10) Uani 1 1 d . . . . .
H18 H 0.943264 1.256402 0.479552 0.033 Uiso 1 1 calc R U . . .
C19 C 0.9583(3) 1.2416(3) 0.3633(3) 0.0251(10) Uani 1 1 d . . . . .
H19 H 0.993315 1.289831 0.360518 0.030 Uiso 1 1 calc R U . . .
C20 C 0.9350(2) 1.1904(3) 0.2975(2) 0.0203(9) Uani 1 1 d . . . . .
H20 H 0.952457 1.206035 0.248600 0.024 Uiso 1 1 calc R U . . .
C21 C 0.6606(3) 0.7275(3) 0.2956(2) 0.0222(9) Uani 1 1 d . . . . .
H21 H 0.603579 0.730503 0.303574 0.027 Uiso 1 1 calc R U . . .
C22 C 0.6923(3) 0.6496(3) 0.2785(3) 0.0253(10) Uani 1 1 d . . . . .
H22 H 0.657961 0.600150 0.275399 0.030 Uiso 1 1 calc R U . . .
C23 C 0.7740(3) 0.6448(3) 0.2660(3) 0.0253(10) Uani 1 1 d . . . . .
H23 H 0.797837 0.591472 0.255689 0.030 Uiso 1 1 calc R U . . .
C24 C 0.8214(3) 0.7180(3) 0.2685(2) 0.0224(9) Uani 1 1 d . . . . .
H24 H 0.877891 0.715067 0.258990 0.027 Uiso 1 1 calc R U . . .
C25 C 0.7872(2) 0.7966(3) 0.2850(2) 0.0162(8) Uani 1 1 d . . . . .
C26 C 0.9118(2) 0.8837(3) 0.2899(2) 0.0164(8) Uani 1 1 d . . . . .
C27 C 0.9698(3) 0.8309(3) 0.3389(2) 0.0202(9) Uani 1 1 d . . . . .
H27 H 0.949934 0.783943 0.365803 0.024 Uiso 1 1 calc R U . . .
C28 C 1.0545(3) 0.8470(3) 0.3476(2) 0.0226(9) Uani 1 1 d . . . . .
H28 H 1.093659 0.810389 0.379318 0.027 Uiso 1 1 calc R U . . .
C29 C 1.0827(3) 0.9163(3) 0.3104(3) 0.0248(10) Uani 1 1 d . . . . .
H29 H 1.141366 0.928014 0.315480 0.030 Uiso 1 1 calc R U . . .
C30 C 1.0244(2) 0.9684(3) 0.2657(3) 0.0213(9) Uani 1 1 d . . . . .
H30 H 1.044121 1.017051 0.241210 0.026 Uiso 1 1 calc R U . . .
C31 C 0.5568(3) 1.0509(3) 0.3965(2) 0.0219(9) Uani 1 1 d . . . . .
H31 H 0.545239 1.005411 0.429972 0.026 Uiso 1 1 calc R U . . .
C32 C 0.5221(3) 1.1284(3) 0.4062(3) 0.0250(10) Uani 1 1 d . . . . .
H32 H 0.485918 1.136374 0.444523 0.030 Uiso 1 1 calc R U . . .
C33 C 0.5406(3) 1.1950(3) 0.3592(3) 0.0249(10) Uani 1 1 d . . . . .
H33 H 0.516381 1.249461 0.364094 0.030 Uiso 1 1 calc R U . . .
C34 C 0.5944(3) 1.1821(3) 0.3054(2) 0.0205(9) Uani 1 1 d . . . . .
H34 H 0.609737 1.228770 0.275191 0.025 Uiso 1 1 calc R U . . .
C35 C 0.6268(2) 1.1017(3) 0.2942(2) 0.0173(8) Uani 1 1 d . . . . .
C36 C 0.6879(2) 1.1306(3) 0.1758(2) 0.0157(8) Uani 1 1 d . . . . .
C37 C 0.6202(3) 1.1763(3) 0.1326(2) 0.0210(9) Uani 1 1 d . . . . .
H37 H 0.567638 1.177986 0.151289 0.025 Uiso 1 1 calc R U . . .
C38 C 0.6293(3) 1.2187(3) 0.0636(2) 0.0248(10) Uani 1 1 d . . . . .
H38 H 0.583671 1.250541 0.035142 0.030 Uiso 1 1 calc R U . . .
C39 C 0.7057(3) 1.2146(3) 0.0358(2) 0.0238(10) Uani 1 1 d . . . . .
H39 H 0.713648 1.243921 -0.011386 0.029 Uiso 1 1 calc R U . . .
C40 C 0.7691(3) 1.1672(3) 0.0783(2) 0.0210(9) Uani 1 1 d . . . . .
H40 H 0.820943 1.163364 0.058507 0.025 Uiso 1 1 calc R U . . .
O1 O 0.2655(2) 0.9306(2) 0.2450(2) 0.0433(9) Uani 1 1 d D . . . .
C41 C 0.1852(3) 0.9289(3) 0.1177(2) 0.0285(10) Uani 1 1 d D . . . .
H41A H 0.145220 0.966940 0.137860 0.043 Uiso 1 1 calc R U . . .
H41B H 0.154900 0.893186 0.074923 0.043 Uiso 1 1 calc R U . . .
H41C H 0.227797 0.962747 0.096656 0.043 Uiso 1 1 calc R U . . .
C42 C 0.2271(3) 0.8741(4) 0.1839(3) 0.0455(14) Uani 1 1 d D . . . .
H42A H 0.185330 0.837285 0.204005 0.055 Uiso 1 1 calc R U . . .
H42B H 0.270241 0.837636 0.165336 0.055 Uiso 1 1 calc R U . . .
C43 C 0.3041(3) 0.8855(3) 0.3077(3) 0.0470(11) Uani 1 1 d D . . . .
H43A H 0.354340 0.856453 0.293801 0.056 Uiso 1 1 calc R U . . .
H43B H 0.265232 0.841933 0.322919 0.056 Uiso 1 1 calc R U . . .
C44 C 0.3307(3) 0.9486(3) 0.3783(3) 0.0470(11) Uani 1 1 d D . . . .
H44A H 0.354350 1.000201 0.358255 0.071 Uiso 1 1 calc R U . . .
H44B H 0.373353 0.921771 0.418776 0.071 Uiso 1 1 calc R U . . .
H44C H 0.281295 0.963561 0.402374 0.071 Uiso 1 1 calc R U . . .

loop_
_atom_site_aniso_label
_atom_site_aniso_U_11
_atom_site_aniso_U_22
_atom_site_aniso_U_33
_atom_site_aniso_U_23
_atom_site_aniso_U_13
_atom_site_aniso_U_12
Ir1 0.0119(3) 0.0143(4) 0.0151(2) -0.00034(19) 0.0040(2) -0.0014(2)
Rh1 0.0134(3) 0.0146(4) 0.0147(3) 0.0000(2) 0.0044(2) -0.0018(2)
Ir1' 0.0134(3) 0.0146(4) 0.0147(3) 0.0000(2) 0.0044(2) -0.0018(2)
Rh1' 0.0119(3) 0.0143(4) 0.0151(2) -0.00034(19) 0.0040(2) -0.0014(2)
Rh2 0.00996(14) 0.01437(17) 0.01296(15) 0.00129(12) 0.00397(11) -0.00104(11)
Cl1 0.0254(5) 0.0270(6) 0.0292(6) 0.0005(5) 0.0142(4) -0.0064(4)
Cl2 0.0210(5) 0.0244(6) 0.0295(6) -0.0013(4) 0.0114(4) -0.0040(4)
N1 0.0137(16) 0.018(2) 0.0193(18) -0.0004(14) 0.0021(13) -0.0041(13)
N2 0.0163(17) 0.0169(19) 0.0164(17) -0.0007(14) 0.0029(13) -0.0024(13)
N3 0.0180(17) 0.0153(19) 0.0171(17) 0.0024(14) 0.0043(13) 0.0008(13)
N4 0.0183(17) 0.0176(19) 0.0163(17) -0.0010(14) 0.0052(13) 0.0014(14)
N5 0.0188(18) 0.0154(19) 0.0197(18) -0.0002(14) 0.0047(14) -0.0009(14)
N6 0.0140(16) 0.0139(18) 0.0201(17) 0.0008(14) 0.0038(13) 0.0003(13)
N7 0.0234(18) 0.0112(19) 0.0181(17) 0.0022(14) 0.0052(14) -0.0010(14)
N8 0.0138(16) 0.0154(19) 0.0190(17) 0.0031(14) 0.0027(13) 0.0004(13)
N9 0.0133(16) 0.0160(19) 0.0184(17) -0.0041(14) 0.0029(13) -0.0002(13)
N10 0.0166(17) 0.0182(19) 0.0164(17) -0.0012(14) 0.0059(13) -0.0025(13)
N11 0.0141(16) 0.0165(19) 0.0204(18) 0.0038(14) 0.0052(13) 0.0025(13)
N12 0.0175(17) 0.0147(19) 0.0141(16) 0.0029(13) 0.0019(13) 0.0011(13)
C1 0.016(2) 0.022(2) 0.029(2) -0.0022(19) 0.0012(17) -0.0023(17)
C2 0.014(2) 0.032(3) 0.037(3) 0.004(2) -0.0024(18) 0.0001(18)
C3 0.027(2) 0.022(3) 0.029(2) 0.0007(19) -0.0077(19) -0.0020(18)
C4 0.027(2) 0.023(3) 0.020(2) 0.0012(18) 0.0025(18) 0.0002(18)
C5 0.020(2) 0.010(2) 0.018(2) -0.0023(16) 0.0010(16) -0.0004(15)
C6 0.021(2) 0.013(2) 0.018(2) 0.0025(16) 0.0047(16) -0.0004(16)
C7 0.024(2) 0.020(2) 0.023(2) -0.0026(18) 0.0025(17) -0.0009(17)
C8 0.036(3) 0.022(3) 0.021(2) -0.0071(18) 0.0072(19) -0.0036(19)
C9 0.033(3) 0.026(3) 0.024(2) -0.0066(19) 0.0134(19) -0.002(2)
C10 0.020(2) 0.021(2) 0.022(2) 0.0006(18) 0.0091(17) 0.0021(17)
C11 0.034(3) 0.017(2) 0.020(2) 0.0016(18) 0.0071(18) -0.0017(18)
C12 0.047(3) 0.021(3) 0.018(2) 0.0054(18) 0.000(2) 0.004(2)
C13 0.040(3) 0.027(3) 0.021(2) 0.002(2) -0.007(2) 0.005(2)
C14 0.021(2) 0.027(3) 0.024(2) -0.0047(19) -0.0001(17) 0.0018(18)
C15 0.020(2) 0.018(2) 0.018(2) -0.0020(16) 0.0042(16) 0.0017(16)
C16 0.0155(19) 0.019(2) 0.016(2) 0.0026(16) 0.0027(15) 0.0023(16)
C17 0.029(2) 0.026(3) 0.019(2) -0.0029(18) 0.0047(18) -0.0002(19)
C18 0.034(3) 0.022(3) 0.025(2) -0.0094(19) 0.0005(19) -0.005(2)
C19 0.027(2) 0.016(2) 0.030(2) -0.0006(19) 0.0006(19) -0.0061(18)
C20 0.019(2) 0.020(2) 0.022(2) 0.0012(17) 0.0045(17) -0.0025(17)
C21 0.023(2) 0.023(3) 0.022(2) -0.0002(18) 0.0057(17) -0.0049(18)
C22 0.030(2) 0.019(2) 0.027(2) -0.0005(19) 0.0049(19) -0.0064(19)
C23 0.031(2) 0.018(2) 0.027(2) -0.0016(19) 0.0050(19) 0.0014(18)
C24 0.024(2) 0.022(3) 0.022(2) -0.0020(18) 0.0058(17) 0.0058(18)
C25 0.019(2) 0.017(2) 0.0116(19) 0.0021(16) 0.0005(15) 0.0014(16)
C26 0.019(2) 0.017(2) 0.0136(19) -0.0034(16) 0.0036(15) 0.0019(16)
C27 0.021(2) 0.018(2) 0.021(2) -0.0011(17) 0.0015(17) 0.0024(17)
C28 0.018(2) 0.026(3) 0.022(2) -0.0053(18) -0.0017(17) 0.0077(17)
C29 0.012(2) 0.035(3) 0.027(2) -0.008(2) 0.0000(17) -0.0001(18)
C30 0.016(2) 0.023(2) 0.025(2) -0.0069(18) 0.0054(17) -0.0001(17)
C31 0.022(2) 0.027(3) 0.019(2) 0.0006(18) 0.0101(17) 0.0001(18)
C32 0.027(2) 0.028(3) 0.023(2) -0.0023(19) 0.0136(18) 0.0011(19)
C33 0.030(2) 0.019(2) 0.027(2) -0.0078(19) 0.0079(19) 0.0041(18)
C34 0.023(2) 0.017(2) 0.022(2) 0.0005(17) 0.0065(17) -0.0017(17)
C35 0.0148(19) 0.020(2) 0.017(2) -0.0036(17) 0.0023(15) -0.0029(16)
C36 0.017(2) 0.014(2) 0.0168(19) -0.0059(16) 0.0048(15) -0.0036(15)
C37 0.019(2) 0.022(2) 0.022(2) -0.0023(18) 0.0040(17) 0.0018(17)
C38 0.031(2) 0.025(3) 0.017(2) 0.0017(18) 0.0006(18) 0.0098(19)
C39 0.029(2) 0.026(3) 0.017(2) 0.0054(18) 0.0048(18) 0.0044(19)
C40 0.023(2) 0.020(2) 0.022(2) 0.0005(18) 0.0104(17) -0.0017(17)
O1 0.040(2) 0.047(3) 0.045(2) -0.0049(18) 0.0124(17) -0.0110(17)
C41 0.032(3) 0.031(3) 0.023(2) -0.005(2) 0.0080(19) -0.002(2)
C42 0.035(3) 0.057(4) 0.046(3) -0.014(3) 0.012(2) -0.008(3)
C43 0.0194(18) 0.037(2) 0.083(3) 0.006(2) 0.0049(19) 0.0062(15)
C44 0.0194(18) 0.037(2) 0.083(3) 0.006(2) 0.0049(19) 0.0062(15)

loop_
_atom_type_symbol
_atom_type_description
_atom_type_scat_dispersion_real
_atom_type_scat_dispersion_imag
_atom_type_scat_source
C C 0.0033 0.0016 'International Tables Vol C Tables 4.2.6.8 and 6.1.1.4'
H H 0.0000 0.0000 'International Tables Vol C Tables 4.2.6.8 and 6.1.1.4'
N N 0.0061 0.0033 'International Tables Vol C Tables 4.2.6.8 and 6.1.1.4'
O O 0.0106 0.0060 'International Tables Vol C Tables 4.2.6.8 and 6.1.1.4'
Cl Cl 0.1484 0.1585 'International Tables Vol C Tables 4.2.6.8 and 6.1.1.4'
Rh Rh -1.1178 0.9187 'International Tables Vol C Tables 4.2.6.8 and 6.1.1.4'
Ir Ir -1.4442 7.9887 'International Tables Vol C Tables 4.2.6.8 and 6.1.1.4'

loop_
_geom_angle_atom_site_label_1
_geom_angle_atom_site_label_2
_geom_angle_atom_site_label_3
_geom_angle
_geom_angle_site_symmetry_1
_geom_angle_site_symmetry_3
_geom_angle_publ_flag
N6 Ir1 N9 88.0(3) . . ?
N6 Ir1 N12 92.8(3) . . ?
N9 Ir1 N12 169.1(3) . . ?
N6 Ir1 N3 169.9(4) . . ?
N9 Ir1 N3 89.1(3) . . ?
N12 Ir1 N3 88.4(2) . . ?
N6 Ir1 Rh2 86.4(2) . . ?
N9 Ir1 Rh2 84.8(2) . . ?
N12 Ir1 Rh2 84.3(2) . . ?
N3 Ir1 Rh2 83.7(2) . . ?
N6 Ir1 Cl2 95.6(2) . . ?
N9 Ir1 Cl2 96.1(2) . . ?
N12 Ir1 Cl2 94.7(2) . . ?
N3 Ir1 Cl2 94.3(2) . . ?
Rh2 Ir1 Cl2 177.8(3) . . ?
N1 Rh1 N7 92.0(5) . . ?
N1 Rh1 N10 87.5(5) . . ?
N7 Rh1 N10 169.8(7) . . ?
N1 Rh1 N4 168.8(7) . . ?
N7 Rh1 N4 88.6(5) . . ?
N10 Rh1 N4 89.9(5) . . ?
N1 Rh1 Rh2 84.9(4) . . ?
N7 Rh1 Rh2 84.8(4) . . ?
N10 Rh1 Rh2 85.1(4) . . ?
N4 Rh1 Rh2 84.0(4) . . ?
N1 Rh1 Cl1 96.5(4) . . ?
N7 Rh1 Cl1 93.9(5) . . ?
N10 Rh1 Cl1 96.3(4) . . ?
N4 Rh1 Cl1 94.6(4) . . ?
Rh2 Rh1 Cl1 178.1(6) . . ?
N10 Ir1' N4 92.8(2) . . ?
N10 Ir1' N1 86.9(2) . . ?
N4 Ir1' N1 170.4(3) . . ?
N10 Ir1' N7 170.8(3) . . ?
N4 Ir1' N7 89.4(2) . . ?
N1 Ir1' N7 89.4(2) . . ?
N10 Ir1' Rh2 86.6(2) . . ?
N4 Ir1' Rh2 86.08(19) . . ?
N1 Ir1' Rh2 84.32(19) . . ?
N7 Ir1' Rh2 84.72(19) . . ?
N10 Ir1' Cl1 96.4(2) . . ?
N4 Ir1' Cl1 95.4(2) . . ?
N1 Ir1' Cl1 94.17(19) . . ?
N7 Ir1' Cl1 92.3(2) . . ?
Rh2 Ir1' Cl1 176.6(2) . . ?
N3 Rh1' N9 90.3(5) . . ?
N3 Rh1' N12 90.0(4) . . ?
N9 Rh1' N12 171.2(6) . . ?
N3 Rh1' N6 171.7(6) . . ?
N9 Rh1' N6 86.6(4) . . ?
N12 Rh1' N6 91.8(5) . . ?
N3 Rh1' Rh2 85.8(4) . . ?
N9 Rh1' Rh2 85.7(4) . . ?
N12 Rh1' Rh2 85.5(4) . . ?
N6 Rh1' Rh2 86.3(4) . . ?
N3 Rh1' Cl2 94.5(4) . . ?
N9 Rh1' Cl2 94.9(4) . . ?
N12 Rh1' Cl2 93.9(4) . . ?
N6 Rh1' Cl2 93.4(4) . . ?
Rh2 Rh1' Cl2 179.4(5) . . ?
N2 Rh2 N8 90.10(13) . . ?
N2 Rh2 N5 179.29(14) . . ?
N8 Rh2 N5 89.29(14) . . ?
N2 Rh2 N11 90.41(14) . . ?
N8 Rh2 N11 179.25(13) . . ?
N5 Rh2 N11 90.20(14) . . ?
N2 Rh2 Rh1' 90.3(3) . . ?
N8 Rh2 Rh1' 90.1(3) . . ?
N5 Rh2 Rh1' 90.1(3) . . ?
N11 Rh2 Rh1' 90.4(3) . . ?
N2 Rh2 Ir1' 90.44(14) . . ?
N8 Rh2 Ir1' 89.88(15) . . ?
N5 Rh2 Ir1' 89.20(14) . . ?
N11 Rh2 Ir1' 89.56(16) . . ?
Rh1' Rh2 Ir1' 179.3(3) . . ?
N2 Rh2 Rh1 88.7(3) . . ?
N8 Rh2 Rh1 89.6(3) . . ?
N5 Rh2 Rh1 90.9(3) . . ?
N11 Rh2 Rh1 89.9(3) . . ?
N2 Rh2 Ir1 91.41(17) . . ?
N8 Rh2 Ir1 90.34(17) . . ?
N5 Rh2 Ir1 88.95(17) . . ?
N11 Rh2 Ir1 90.21(17) . . ?
Rh1 Rh2 Ir1 179.8(3) . . ?
C1 N1 C5 119.2(3) . . ?
C1 N1 Rh1 118.0(4) . . ?
C5 N1 Rh1 122.4(4) . . ?
C1 N1 Ir1' 118.3(3) . . ?
C5 N1 Ir1' 122.0(3) . . ?
C5 N2 C6 125.2(3) . . ?
C5 N2 Rh2 117.3(3) . . ?
C6 N2 Rh2 117.4(3) . . ?
C10 N3 C6 118.6(4) . . ?
C10 N3 Rh1' 118.9(4) . . ?
C6 N3 Rh1' 122.3(4) . . ?
C10 N3 Ir1 118.0(3) . . ?
C6 N3 Ir1 123.2(3) . . ?
C11 N4 C15 119.0(4) . . ?
C11 N4 Ir1' 120.0(3) . . ?
C15 N4 Ir1' 120.5(3) . . ?
C11 N4 Rh1 119.1(4) . . ?
C15 N4 Rh1 121.3(4) . . ?
C16 N5 C15 123.2(4) . . ?
C16 N5 Rh2 119.8(3) . . ?
C15 N5 Rh2 116.4(3) . . ?
C20 N6 C16 118.9(3) . . ?
C20 N6 Ir1 119.6(3) . . ?
C16 N6 Ir1 121.4(3) . . ?
C20 N6 Rh1' 120.6(4) . . ?
C16 N6 Rh1' 120.4(4) . . ?
C21 N7 C25 118.3(3) . . ?
C21 N7 Rh1 118.5(4) . . ?
C25 N7 Rh1 122.9(4) . . ?
C21 N7 Ir1' 120.0(3) . . ?
C25 N7 Ir1' 121.5(3) . . ?
C25 N8 C26 124.0(3) . . ?
C25 N8 Rh2 118.8(3) . . ?
C26 N8 Rh2 117.2(3) . . ?
C30 N9 C26 118.5(3) . . ?
C30 N9 Ir1 118.2(3) . . ?
C26 N9 Ir1 122.9(3) . . ?
C30 N9 Rh1' 119.7(4) . . ?
C26 N9 Rh1' 121.5(4) . . ?
C31 N10 C35 118.9(4) . . ?
C31 N10 Ir1' 119.5(3) . . ?
C35 N10 Ir1' 121.6(3) . . ?
C31 N10 Rh1 119.4(4) . . ?
C35 N10 Rh1 121.7(4) . . ?
C36 N11 C35 123.9(3) . . ?
C36 N11 Rh2 116.8(3) . . ?
C35 N11 Rh2 119.1(3) . . ?
C40 N12 C36 118.6(3) . . ?
C40 N12 Rh1' 119.0(4) . . ?
C36 N12 Rh1' 121.8(4) . . ?
C40 N12 Ir1 118.5(3) . . ?
C36 N12 Ir1 122.5(3) . . ?
N1 C1 C2 123.6(4) . . ?
C1 C2 C3 117.5(4) . . ?
C4 C3 C2 120.4(4) . . ?
C3 C4 C5 120.5(4) . . ?
N2 C5 N1 116.5(3) . . ?
N2 C5 C4 124.8(4) . . ?
N1 C5 C4 118.6(4) . . ?
N3 C6 N2 116.8(4) . . ?
N3 C6 C7 119.3(4) . . ?
N2 C6 C7 123.8(4) . . ?
C8 C7 C6 120.6(4) . . ?
C7 C8 C9 119.8(4) . . ?
C10 C9 C8 118.4(4) . . ?
N3 C10 C9 123.2(4) . . ?
N4 C11 C12 123.7(4) . . ?
C11 C12 C13 118.5(4) . . ?
C14 C13 C12 118.9(4) . . ?
C13 C14 C15 121.6(4) . . ?
N5 C15 N4 117.1(4) . . ?
N5 C15 C14 124.3(4) . . ?
N4 C15 C14 118.3(4) . . ?
N5 C16 N6 117.4(4) . . ?
N5 C16 C17 123.8(4) . . ?
N6 C16 C17 118.8(4) . . ?
C18 C17 C16 121.0(4) . . ?
C17 C18 C19 119.3(4) . . ?
C20 C19 C18 118.5(4) . . ?
N6 C20 C19 123.4(4) . . ?
N7 C21 C22 123.4(4) . . ?
C23 C22 C21 118.7(4) . . ?
C22 C23 C24 119.3(4) . . ?
C23 C24 C25 120.7(4) . . ?
N8 C25 N7 115.8(3) . . ?
N8 C25 C24 124.8(4) . . ?
N7 C25 C24 119.3(4) . . ?
N8 C26 N9 116.8(3) . . ?
N8 C26 C27 123.3(4) . . ?
N9 C26 C27 119.6(4) . . ?
C28 C27 C26 120.1(4) . . ?
C27 C28 C29 119.7(4) . . ?
C30 C29 C28 118.6(4) . . ?
N9 C30 C29 123.4(4) . . ?
N10 C31 C32 123.1(4) . . ?
C31 C32 C33 118.6(4) . . ?
C34 C33 C32 119.5(4) . . ?
C33 C34 C35 121.0(4) . . ?
N11 C35 N10 116.7(4) . . ?
N11 C35 C34 124.3(4) . . ?
N10 C35 C34 118.9(3) . . ?
N11 C36 N12 116.7(3) . . ?
N11 C36 C37 123.8(3) . . ?
N12 C36 C37 119.4(4) . . ?
C38 C37 C36 120.6(4) . . ?
C37 C38 C39 119.4(4) . . ?
C40 C39 C38 118.2(4) . . ?
N12 C40 C39 123.8(4) . . ?
C43 O1 C42 109.5(4) . . ?
O1 C42 C41 105.9(4) . . ?
O1 C43 C44 107.7(4) . . ?

loop_
_geom_bond_atom_site_label_1
_geom_bond_atom_site_label_2
_geom_bond_distance
_geom_bond_site_symmetry_2
_geom_bond_publ_flag
Ir1 N6 2.060(7) . ?
Ir1 N9 2.064(7) . ?
Ir1 N12 2.088(7) . ?
Ir1 N3 2.098(7) . ?
Ir1 Rh2 2.415(6) . ?
Ir1 Cl2 2.574(6) . ?
Rh1 N1 2.022(11) . ?
Rh1 N7 2.061(13) . ?
Rh1 N10 2.087(13) . ?
Rh1 N4 2.125(11) . ?
Rh1 Rh2 2.411(12) . ?
Rh1 Cl1 2.520(12) . ?
Ir1' N10 2.050(6) . ?
Ir1' N4 2.061(6) . ?
Ir1' N1 2.081(6) . ?
Ir1' N7 2.095(6) . ?
Ir1' Rh2 2.385(5) . ?
Ir1' Cl1 2.548(5) . ?
Rh1' N3 2.048(11) . ?
Rh1' N9 2.069(11) . ?
Rh1' N12 2.077(11) . ?
Rh1' N6 2.104(11) . ?
Rh1' Rh2 2.377(10) . ?
Rh1' Cl2 2.610(10) . ?
Rh2 N2 2.009(3) . ?
Rh2 N8 2.011(3) . ?
Rh2 N5 2.015(3) . ?
Rh2 N11 2.020(3) . ?
N1 C1 1.350(5) . ?
N1 C5 1.372(5) . ?
N2 C5 1.362(5) . ?
N2 C6 1.373(5) . ?
N3 C10 1.362(5) . ?
N3 C6 1.368(5) . ?
N4 C11 1.339(5) . ?
N4 C15 1.378(5) . ?
N5 C16 1.360(5) . ?
N5 C15 1.365(5) . ?
N6 C20 1.351(5) . ?
N6 C16 1.367(5) . ?
N7 C21 1.350(5) . ?
N7 C25 1.374(5) . ?
N8 C25 1.368(5) . ?
N8 C26 1.369(5) . ?
N9 C30 1.349(5) . ?
N9 C26 1.370(5) . ?
N10 C31 1.359(5) . ?
N10 C35 1.377(5) . ?
N11 C36 1.368(5) . ?
N11 C35 1.373(5) . ?
N12 C40 1.352(5) . ?
N12 C36 1.370(5) . ?
C1 C2 1.373(6) . ?
C2 C3 1.383(6) . ?
C3 C4 1.365(6) . ?
C4 C5 1.410(6) . ?
C6 C7 1.402(6) . ?
C7 C8 1.364(6) . ?
C8 C9 1.380(6) . ?
C9 C10 1.364(6) . ?
C11 C12 1.370(6) . ?
C12 C13 1.378(7) . ?
C13 C14 1.368(6) . ?
C14 C15 1.403(6) . ?
C16 C17 1.421(6) . ?
C17 C18 1.360(6) . ?
C18 C19 1.385(6) . ?
C19 C20 1.375(6) . ?
C21 C22 1.375(6) . ?
C22 C23 1.367(6) . ?
C23 C24 1.377(6) . ?
C24 C25 1.400(6) . ?
C26 C27 1.410(6) . ?
C27 C28 1.369(6) . ?
C28 C29 1.374(6) . ?
C29 C30 1.373(6) . ?
C31 C32 1.362(6) . ?
C32 C33 1.377(6) . ?
C33 C34 1.372(6) . ?
C34 C35 1.393(6) . ?
C36 C37 1.404(6) . ?
C37 C38 1.375(6) . ?
C38 C39 1.387(6) . ?
C39 C40 1.366(6) . ?
O1 C43 1.339(5) . ?
O1 C42 1.424(5) . ?
C41 C42 1.483(6) . ?
C43 C44 1.559(5) . ?
